data_7120931
loop_
_publ_author_name
'Zhu, Sha'
'Shoshani, Manar M.'
'Johnson, Samuel A.'

_publ_section_title
;
 Versatile (\h6-arene)Ni(PCy3) nickel monophosphine precursors
;
_journal_name_full 'Chemical Communications'
_journal_paper_doi 10.1039/C7CC08416A
_journal_year 2017
_chemical_compound_source synthesized
_chemical_formula_moiety 'C25 H38  F3  Ni1 P1'
_chemical_formula_sum 'C25 H38 F3 Ni P'
_chemical_formula_weight 485.23
_space_group_IT_number 14
_symmetry_cell_setting monoclinic
_symmetry_Int_Tables_number 14
_symmetry_space_group_name_Hall '-P 2ybc'
_symmetry_space_group_name_H-M 'P 1 21/c 1'
_atom_sites_solution_hydrogens geom
_atom_sites_solution_primary direct
_atom_sites_solution_secondary direct
_audit_creation_date 2016-10-11T13:52:28-00:00
_audit_creation_method 'WinGX routine CIF_UPDATE'
_audit_update_record
;
2017-10-16 deposited with the CCDC.
2017-11-21 downloaded from the CCDC.
;
_cell_angle_alpha 90
_cell_angle_beta 104.1810(10)
_cell_angle_gamma 90
_cell_formula_units_Z 4
_cell_length_a 11.8792(7)
_cell_length_b 9.2062(6)
_cell_length_c 22.9722(15)
_cell_measurement_reflns_used 9863
_cell_measurement_temperature 173(2)
_cell_measurement_theta_max 32.42
_cell_measurement_theta_min 3.11
_cell_measurement_wavelength 0.71073
_cell_volume 2435.7(3)
_computing_cell_refinement 'Bruker SAINT'
_computing_data_collection 'Bruker APEX2'
_computing_data_reduction 'Bruker SAINT'
_computing_molecular_graphics 'Bruker SHELXTL'
_computing_publication_material 'Bruker SHELXTL'
_computing_structure_refinement 'SHELXL-2016/4 (Sheldrick, 2016)'
_computing_structure_solution 'SHELXS-97 (Sheldrick 2008)'
_diffrn_ambient_temperature 173(2)
_diffrn_measured_fraction_theta_full 0.999
_diffrn_measured_fraction_theta_max 0.999
_diffrn_measurement_device_type 'Bruker APEX-II CCD'
_diffrn_measurement_method '\f and \w scans'
_diffrn_radiation_probe x-ray
_diffrn_radiation_type MoK\a
_diffrn_radiation_wavelength 0.71073
_diffrn_reflns_av_R_equivalents 0.039
_diffrn_reflns_av_unetI/netI 0.0285
_diffrn_reflns_Laue_measured_fraction_full 0.999
_diffrn_reflns_Laue_measured_fraction_max 0.999
_diffrn_reflns_limit_h_max 17
_diffrn_reflns_limit_h_min -17
_diffrn_reflns_limit_k_max 13
_diffrn_reflns_limit_k_min -13
_diffrn_reflns_limit_l_max 34
_diffrn_reflns_limit_l_min -34
_diffrn_reflns_number 58452
_diffrn_reflns_point_group_measured_fraction_full 0.999
_diffrn_reflns_point_group_measured_fraction_max 0.999
_diffrn_reflns_theta_full 32.499
_diffrn_reflns_theta_max 32.499
_diffrn_reflns_theta_min 3.107
_diffrn_standards_number 0
_exptl_absorpt_coefficient_mu 0.894
_exptl_absorpt_correction_T_max 0.87
_exptl_absorpt_correction_T_min 0.83
_exptl_absorpt_correction_type multi-scan
_exptl_absorpt_process_details 'SADABS 2014'
_exptl_crystal_colour red
_exptl_crystal_density_diffrn 1.323
_exptl_crystal_density_method 'not measured'
_exptl_crystal_description block
_exptl_crystal_F_000 1032
_exptl_crystal_size_max 0.21
_exptl_crystal_size_mid 0.16
_exptl_crystal_size_min 0.16
_refine_diff_density_max 0.372
_refine_diff_density_min -0.542
_refine_diff_density_rms 0.072
_refine_ls_extinction_method none
_refine_ls_goodness_of_fit_ref 1.043
_refine_ls_hydrogen_treatment constr
_refine_ls_matrix_type full
_refine_ls_number_constraints 0
_refine_ls_number_parameters 271
_refine_ls_number_reflns 8797
_refine_ls_number_restraints 0
_refine_ls_restrained_S_all 1.043
_refine_ls_R_factor_all 0.0562
_refine_ls_R_factor_gt 0.036
_refine_ls_shift/su_max 0.003
_refine_ls_shift/su_mean 0
_refine_ls_structure_factor_coef Fsqd
_refine_ls_weighting_details 'w=1/[\s^2^(Fo^2^)+(0.0392P)^2^+0.9472P] where P=(Fo^2^+2Fc^2^)/3'
_refine_ls_weighting_scheme calc
_refine_ls_wR_factor_gt 0.0813
_refine_ls_wR_factor_ref 0.0904
_reflns_Friedel_coverage 0
_reflns_number_gt 6886
_reflns_number_total 8797
_reflns_threshold_expression 'I > 2\s(I)'
_cod_data_source_file c7cc08416a2.cif
_cod_data_source_block shelx_CCDC4
_cod_original_sg_symbol_H-M 'P 21/c'
_cod_database_code 7120931
_shelx_estimated_absorpt_t_min 0.834
_shelx_estimated_absorpt_t_max 0.87

loop_
_symmetry_equiv_pos_as_xyz
'x, y, z'
'-x, y+1/2, -z+1/2'
'-x, -y, -z'
'x, -y-1/2, z-1/2'

loop_
_atom_site_label
_atom_site_type_symbol
_atom_site_fract_x
_atom_site_fract_y
_atom_site_fract_z
_atom_site_U_iso_or_equiv
_atom_site_adp_type
_atom_site_occupancy
_atom_site_site_symmetry_order
_atom_site_calc_flag
_atom_site_refinement_flags_posn
_atom_site_refinement_flags_adp
NI1 Ni 0.26816(2) 0.50814(2) 0.07270(2) 0.02341(5) Uani 1 1 d . .
P1 P 0.28634(3) 0.29010(3) 0.10371(2) 0.01594(6) Uani 1 1 d . .
C1 C 0.22407(13) 0.62375(15) -0.00763(7) 0.0295(3) Uani 1 1 d . .
C2 C 0.34113(15) 0.65204(18) 0.01994(8) 0.0397(4) Uani 1 1 d . .
H2 H 0.39969 0.638945 -0.001289 0.048 Uiso 1 1 calc R U
C3 C 0.3695(2) 0.70056(19) 0.08019(10) 0.0552(6) Uani 1 1 d . .
H3 H 0.447941 0.720915 0.099926 0.066 Uiso 1 1 calc R U
C4 C 0.2814(2) 0.71870(17) 0.11093(9) 0.0569(6) Uani 1 1 d . .
H4 H 0.30111 0.749483 0.15164 0.068 Uiso 1 1 calc R U
C5 C 0.1659(2) 0.69210(18) 0.08239(9) 0.0498(5) Uani 1 1 d . .
H5 H 0.107124 0.70625 0.103418 0.06 Uiso 1 1 calc R U
C6 C 0.13615(15) 0.64484(17) 0.02314(8) 0.0378(4) Uani 1 1 d . .
H6 H 0.057231 0.626866 0.003505 0.045 Uiso 1 1 calc R U
C7 C 0.19012(17) 0.57958(19) -0.07182(8) 0.0404(4) Uani 1 1 d . .
C8 C 0.17717(10) 0.23616(13) 0.14572(5) 0.0181(2) Uani 1 1 d . .
H8 H 0.09921 0.246157 0.117099 0.022 Uiso 1 1 calc R U
C9 C 0.18507(12) 0.08013(14) 0.16911(6) 0.0241(3) Uani 1 1 d . .
H9A H 0.176699 0.012156 0.134925 0.029 Uiso 1 1 calc R U
H9B H 0.262531 0.064261 0.196491 0.029 Uiso 1 1 calc R U
C10 C 0.09144(14) 0.04738(18) 0.20251(7) 0.0329(3) Uani 1 1 d . .
H10A H 0.013962 0.05412 0.174224 0.039 Uiso 1 1 calc R U
H10B H 0.101501 -0.053018 0.218381 0.039 Uiso 1 1 calc R U
C11 C 0.09784(15) 0.1531(2) 0.25407(7) 0.0369(3) Uani 1 1 d . .
H11A H 0.172445 0.140069 0.28428 0.044 Uiso 1 1 calc R U
H11B H 0.034124 0.132381 0.273711 0.044 Uiso 1 1 calc R U
C12 C 0.08802(13) 0.30924(18) 0.23145(6) 0.0319(3) Uani 1 1 d . .
H12A H 0.097593 0.37627 0.266021 0.038 Uiso 1 1 calc R U
H12B H 0.009712 0.325035 0.20492 0.038 Uiso 1 1 calc R U
C13 C 0.17951(12) 0.34371(15) 0.19692(6) 0.0271(3) Uani 1 1 d . .
H13A H 0.257362 0.34171 0.225035 0.033 Uiso 1 1 calc R U
H13B H 0.166126 0.443045 0.180147 0.033 Uiso 1 1 calc R U
C14 C 0.26792(10) 0.15183(13) 0.04316(5) 0.0180(2) Uani 1 1 d . .
H14 H 0.284625 0.053502 0.061767 0.022 Uiso 1 1 calc R U
C15 C 0.35299(12) 0.18221(15) 0.00401(6) 0.0241(2) Uani 1 1 d . .
H15A H 0.342261 0.283197 -0.011152 0.029 Uiso 1 1 calc R U
H15B H 0.433575 0.172631 0.028719 0.029 Uiso 1 1 calc R U
C16 C 0.33449(14) 0.07709(18) -0.04929(7) 0.0319(3) Uani 1 1 d . .
H16A H 0.388271 0.1025 -0.074518 0.038 Uiso 1 1 calc R U
H16B H 0.352656 -0.023043 -0.034182 0.038 Uiso 1 1 calc R U
C17 C 0.21003(14) 0.08293(19) -0.08727(7) 0.0343(3) Uani 1 1 d . .
H17A H 0.199673 0.010819 -0.120132 0.041 Uiso 1 1 calc R U
H17B H 0.193854 0.18052 -0.105508 0.041 Uiso 1 1 calc R U
C18 C 0.12507(13) 0.05058(17) -0.04873(6) 0.0299(3) Uani 1 1 d . .
H18A H 0.136356 -0.050553 -0.033793 0.036 Uiso 1 1 calc R U
H18B H 0.044551 0.059695 -0.07357 0.036 Uiso 1 1 calc R U
C19 C 0.14270(11) 0.15467(14) 0.00452(6) 0.0224(2) Uani 1 1 d . .
H19A H 0.089144 0.127754 0.029674 0.027 Uiso 1 1 calc R U
H19B H 0.123183 0.254583 -0.010524 0.027 Uiso 1 1 calc R U
C20 C 0.42642(10) 0.24177(13) 0.15796(5) 0.0192(2) Uani 1 1 d . .
H20 H 0.412211 0.25384 0.198827 0.023 Uiso 1 1 calc R U
C21 C 0.47055(12) 0.08560(14) 0.15581(6) 0.0252(3) Uani 1 1 d . .
H21A H 0.408606 0.016546 0.15923 0.03 Uiso 1 1 calc R U
H21B H 0.489544 0.068612 0.116741 0.03 Uiso 1 1 calc R U
C22 C 0.57839(13) 0.05800(18) 0.20669(8) 0.0354(3) Uani 1 1 d . .
H22A H 0.557215 0.064743 0.245691 0.043 Uiso 1 1 calc R U
H22B H 0.607305 -0.041546 0.202903 0.043 Uiso 1 1 calc R U
C23 C 0.67437(13) 0.16678(19) 0.20566(8) 0.0368(3) Uani 1 1 d . .
H23A H 0.739883 0.150968 0.241131 0.044 Uiso 1 1 calc R U
H23B H 0.703241 0.150768 0.169232 0.044 Uiso 1 1 calc R U
C24 C 0.63144(12) 0.32203(18) 0.20602(7) 0.0321(3) Uani 1 1 d . .
H24A H 0.693847 0.389605 0.201895 0.038 Uiso 1 1 calc R U
H24B H 0.612745 0.342084 0.244946 0.038 Uiso 1 1 calc R U
C25 C 0.52366(11) 0.34906(15) 0.15504(6) 0.0251(3) Uani 1 1 d . .
H25A H 0.544174 0.338647 0.115994 0.03 Uiso 1 1 calc R U
H25B H 0.49586 0.449592 0.157833 0.03 Uiso 1 1 calc R U
F1 F 0.17079(13) 0.69518(13) -0.10876(5) 0.0622(3) Uani 1 1 d . .
F2 F 0.09309(12) 0.50045(14) -0.08613(6) 0.0650(4) Uani 1 1 d . .
F3 F 0.27146(14) 0.50084(13) -0.08877(6) 0.0629(4) Uani 1 1 d . .

loop_
_atom_site_aniso_label
_atom_site_aniso_U_11
_atom_site_aniso_U_22
_atom_site_aniso_U_33
_atom_site_aniso_U_23
_atom_site_aniso_U_13
_atom_site_aniso_U_12
NI1 0.03021(10) 0.01376(8) 0.02537(9) 0.00271(6) 0.00509(7) 0.00057(6)
P1 0.01760(13) 0.01329(12) 0.01717(13) 0.00019(10) 0.00470(10) 0.00074(10)
C1 0.0347(7) 0.0214(6) 0.0322(7) 0.0109(5) 0.0077(6) 0.0011(5)
C2 0.0378(8) 0.0308(8) 0.0481(9) 0.0149(7) 0.0061(7) -0.0103(6)
C3 0.0655(13) 0.0261(8) 0.0579(12) 0.0111(8) -0.0157(10) -0.0217(8)
C4 0.1099(19) 0.0163(7) 0.0404(10) -0.0023(6) 0.0108(11) -0.0003(9)
C5 0.0795(14) 0.0238(7) 0.0515(11) 0.0053(7) 0.0265(10) 0.0205(8)
C6 0.0418(8) 0.0255(7) 0.0479(9) 0.0135(6) 0.0143(7) 0.0138(6)
C7 0.0506(10) 0.0365(8) 0.0326(8) 0.0136(7) 0.0072(7) -0.0025(7)
C8 0.0181(5) 0.0188(5) 0.0180(5) -0.0012(4) 0.0056(4) 0.0009(4)
C9 0.0274(6) 0.0210(6) 0.0271(6) 0.0008(5) 0.0128(5) -0.0026(5)
C10 0.0349(8) 0.0355(7) 0.0330(7) 0.0010(6) 0.0174(6) -0.0098(6)
C11 0.0381(8) 0.0526(10) 0.0241(7) 0.0007(6) 0.0159(6) -0.0028(7)
C12 0.0296(7) 0.0441(8) 0.0247(6) -0.0092(6) 0.0117(5) 0.0041(6)
C13 0.0302(7) 0.0264(6) 0.0270(6) -0.0078(5) 0.0114(5) -0.0002(5)
C14 0.0201(5) 0.0158(5) 0.0188(5) -0.0008(4) 0.0060(4) 0.0009(4)
C15 0.0244(6) 0.0262(6) 0.0244(6) -0.0015(5) 0.0114(5) -0.0004(5)
C16 0.0342(7) 0.0367(8) 0.0293(7) -0.0067(6) 0.0165(6) 0.0034(6)
C17 0.0413(8) 0.0402(8) 0.0223(6) -0.0088(6) 0.0095(6) 0.0000(7)
C18 0.0298(7) 0.0326(7) 0.0257(6) -0.0095(5) 0.0037(5) -0.0038(6)
C19 0.0212(6) 0.0247(6) 0.0214(6) -0.0042(5) 0.0052(5) 0.0003(5)
C20 0.0183(5) 0.0200(5) 0.0190(5) 0.0012(4) 0.0038(4) 0.0021(4)
C21 0.0229(6) 0.0205(6) 0.0302(6) 0.0025(5) 0.0026(5) 0.0044(5)
C22 0.0287(7) 0.0345(8) 0.0388(8) 0.0090(6) 0.0002(6) 0.0080(6)
C23 0.0214(6) 0.0472(9) 0.0384(8) 0.0033(7) 0.0007(6) 0.0062(6)
C24 0.0221(6) 0.0395(8) 0.0315(7) -0.0028(6) 0.0008(5) -0.0045(6)
C25 0.0213(6) 0.0247(6) 0.0278(6) 0.0010(5) 0.0030(5) -0.0038(5)
F1 0.0909(9) 0.0504(7) 0.0389(6) 0.0256(5) 0.0037(6) -0.0021(6)
F2 0.0695(8) 0.0717(9) 0.0443(6) 0.0055(6) -0.0046(6) -0.0309(7)
F3 0.0899(10) 0.0636(8) 0.0411(6) 0.0053(5) 0.0275(7) 0.0134(7)

loop_
_atom_type_symbol
_atom_type_description
_atom_type_scat_dispersion_real
_atom_type_scat_dispersion_imag
_atom_type_scat_source
C C 0.0033 0.0016 'International Tables Vol C Tables 4.2.6.8 and 6.1.1.4'
H H 0 0 'International Tables Vol C Tables 4.2.6.8 and 6.1.1.4'
F F 0.0171 0.0103 'International Tables Vol C Tables 4.2.6.8 and 6.1.1.4'
Ni Ni 0.3393 1.1124 'International Tables Vol C Tables 4.2.6.8 and 6.1.1.4'
P P 0.1023 0.0942 'International Tables Vol C Tables 4.2.6.8 and 6.1.1.4'

loop_
_geom_angle_atom_site_label_1
_geom_angle_atom_site_label_2
_geom_angle_atom_site_label_3
_geom_angle
C1 NI1 C6 39.28(6)
C1 NI1 C4 82.92(7)
C6 NI1 C4 69.40(8)
C1 NI1 C2 39.03(6)
C6 NI1 C2 70.91(7)
C4 NI1 C2 70.48(8)
C1 NI1 P1 139.74(4)
C6 NI1 P1 138.15(5)
C4 NI1 P1 137.32(5)
C2 NI1 P1 139.53(5)
C1 NI1 C3 70.14(7)
C6 NI1 C3 82.99(7)
C4 NI1 C3 38.78(9)
C2 NI1 C3 38.93(8)
P1 NI1 C3 138.77(6)
C1 NI1 C5 70.11(7)
C6 NI1 C5 38.26(7)
C4 NI1 C5 38.21(9)
C2 NI1 C5 83.47(8)
P1 NI1 C5 136.99(6)
C3 NI1 C5 69.80(9)
C14 P1 C8 103.64(5)
C14 P1 C20 104.95(5)
C8 P1 C20 102.11(5)
C14 P1 NI1 114.38(4)
C8 P1 NI1 113.52(4)
C20 P1 NI1 116.67(4)
C2 C1 C6 121.43(16)
C2 C1 C7 119.74(15)
C6 C1 C7 118.71(15)
C2 C1 NI1 71.87(9)
C6 C1 NI1 71.50(9)
C7 C1 NI1 133.40(11)
C1 C2 C3 118.17(18)
C1 C2 NI1 69.11(8)
C3 C2 NI1 70.75(10)
C1 C2 H2 120.9
C3 C2 H2 120.9
NI1 C2 H2 131.9
C4 C3 C2 120.00(18)
C4 C3 NI1 70.35(10)
C2 C3 NI1 70.32(9)
C4 C3 H3 120
C2 C3 H3 120
NI1 C3 H3 132.3
C5 C4 C3 120.76(18)
C5 C4 NI1 71.27(10)
C3 C4 NI1 70.87(10)
C5 C4 H4 119.6
C3 C4 H4 119.6
NI1 C4 H4 131
C6 C5 C4 120.12(19)
C6 C5 NI1 70.30(9)
C4 C5 NI1 70.52(11)
C6 C5 H5 119.9
C4 C5 H5 119.9
NI1 C5 H5 132.2
C5 C6 C1 119.49(17)
C5 C6 NI1 71.44(10)
C1 C6 NI1 69.22(8)
C5 C6 H6 120.3
C1 C6 H6 120.3
NI1 C6 H6 131.9
F2 C7 F3 105.90(16)
F2 C7 F1 105.83(15)
F3 C7 F1 105.57(14)
F2 C7 C1 113.67(14)
F3 C7 C1 113.36(15)
F1 C7 C1 111.85(15)
C9 C8 C13 110.44(10)
C9 C8 P1 116.23(8)
C13 C8 P1 109.95(9)
C9 C8 H8 106.6
C13 C8 H8 106.6
P1 C8 H8 106.6
C10 C9 C8 111.87(12)
C10 C9 H9A 109.2
C8 C9 H9A 109.2
C10 C9 H9B 109.2
C8 C9 H9B 109.2
H9A C9 H9B 107.9
C11 C10 C9 111.17(12)
C11 C10 H10A 109.4
C9 C10 H10A 109.4
C11 C10 H10B 109.4
C9 C10 H10B 109.4
H10A C10 H10B 108
C10 C11 C12 110.69(12)
C10 C11 H11A 109.5
C12 C11 H11A 109.5
C10 C11 H11B 109.5
C12 C11 H11B 109.5
H11A C11 H11B 108.1
C11 C12 C13 111.61(12)
C11 C12 H12A 109.3
C13 C12 H12A 109.3
C11 C12 H12B 109.3
C13 C12 H12B 109.3
H12A C12 H12B 108
C12 C13 C8 112.51(11)
C12 C13 H13A 109.1
C8 C13 H13A 109.1
C12 C13 H13B 109.1
C8 C13 H13B 109.1
H13A C13 H13B 107.8
C15 C14 C19 110.02(10)
C15 C14 P1 109.89(8)
C19 C14 P1 109.94(8)
C15 C14 H14 109
C19 C14 H14 109
P1 C14 H14 109
C16 C15 C14 111.52(11)
C16 C15 H15A 109.3
C14 C15 H15A 109.3
C16 C15 H15B 109.3
C14 C15 H15B 109.3
H15A C15 H15B 108
C17 C16 C15 111.37(12)
C17 C16 H16A 109.4
C15 C16 H16A 109.4
C17 C16 H16B 109.4
C15 C16 H16B 109.4
H16A C16 H16B 108
C16 C17 C18 110.36(12)
C16 C17 H17A 109.6
C18 C17 H17A 109.6
C16 C17 H17B 109.6
C18 C17 H17B 109.6
H17A C17 H17B 108.1
C17 C18 C19 111.21(12)
C17 C18 H18A 109.4
C19 C18 H18A 109.4
C17 C18 H18B 109.4
C19 C18 H18B 109.4
H18A C18 H18B 108
C18 C19 C14 112.08(11)
C18 C19 H19A 109.2
C14 C19 H19A 109.2
C18 C19 H19B 109.2
C14 C19 H19B 109.2
H19A C19 H19B 107.9
C25 C20 C21 109.57(10)
C25 C20 P1 111.96(9)
C21 C20 P1 117.13(9)
C25 C20 H20 105.8
C21 C20 H20 105.8
P1 C20 H20 105.8
C22 C21 C20 111.09(12)
C22 C21 H21A 109.4
C20 C21 H21A 109.4
C22 C21 H21B 109.4
C20 C21 H21B 109.4
H21A C21 H21B 108
C23 C22 C21 111.67(13)
C23 C22 H22A 109.3
C21 C22 H22A 109.3
C23 C22 H22B 109.3
C21 C22 H22B 109.3
H22A C22 H22B 107.9
C24 C23 C22 111.43(13)
C24 C23 H23A 109.3
C22 C23 H23A 109.3
C24 C23 H23B 109.3
C22 C23 H23B 109.3
H23A C23 H23B 108
C23 C24 C25 111.61(12)
C23 C24 H24A 109.3
C25 C24 H24A 109.3
C23 C24 H24B 109.3
C25 C24 H24B 109.3
H24A C24 H24B 108
C24 C25 C20 111.10(11)
C24 C25 H25A 109.4
C20 C25 H25A 109.4
C24 C25 H25B 109.4
C20 C25 H25B 109.4
H25A C25 H25B 108

loop_
_geom_bond_atom_site_label_1
_geom_bond_atom_site_label_2
_geom_bond_distance
NI1 C1 2.0831(14)
NI1 C6 2.1130(15)
NI1 C4 2.1180(17)
NI1 C2 2.1190(16)
NI1 P1 2.1232(4)
NI1 C3 2.1248(17)
NI1 C5 2.1276(17)
P1 C14 1.8585(12)
P1 C8 1.8636(12)
P1 C20 1.8718(12)
C1 C2 1.404(2)
C1 C6 1.411(2)
C1 C7 1.487(2)
C2 C3 1.414(3)
C2 H2 0.95
C3 C4 1.409(3)
C3 H3 0.95
C4 C5 1.390(3)
C4 H4 0.95
C5 C6 1.390(3)
C5 H5 0.95
C6 H6 0.95
C7 F2 1.335(2)
C7 F3 1.340(2)
C7 F1 1.3453(18)
C8 C9 1.5284(18)
C8 C13 1.5325(17)
C8 H8 1
C9 C10 1.5279(19)
C9 H9A 0.99
C9 H9B 0.99
C10 C11 1.520(2)
C10 H10A 0.99
C10 H10B 0.99
C11 C12 1.523(2)
C11 H11A 0.99
C11 H11B 0.99
C12 C13 1.528(2)
C12 H12A 0.99
C12 H12B 0.99
C13 H13A 0.99
C13 H13B 0.99
C14 C15 1.5342(17)
C14 C19 1.5343(17)
C14 H14 1
C15 C16 1.5336(19)
C15 H15A 0.99
C15 H15B 0.99
C16 C17 1.523(2)
C16 H16A 0.99
C16 H16B 0.99
C17 C18 1.526(2)
C17 H17A 0.99
C17 H17B 0.99
C18 C19 1.5275(18)
C18 H18A 0.99
C18 H18B 0.99
C19 H19A 0.99
C19 H19B 0.99
C20 C25 1.5337(18)
C20 C21 1.5353(18)
C20 H20 1
C21 C22 1.529(2)
C21 H21A 0.99
C21 H21B 0.99
C22 C23 1.522(2)
C22 H22A 0.99
C22 H22B 0.99
C23 C24 1.518(2)
C23 H23A 0.99
C23 H23B 0.99
C24 C25 1.5291(19)
C24 H24A 0.99
C24 H24B 0.99
C25 H25A 0.99
C25 H25B 0.99
